data_4348780
loop_
_publ_author_name
'Reis, Samira G.'
'Briganti, Matteo'
'Soriano, St\'ephane'
'Guedes, Guilherme P.'
'Calancea, Sergiu'
'Tiseanu, Carmen'
'Novak, Miguel A.'
'Del \'Aguila-S\'anchez, Miguel A'
'Totti, Federico'
'Lopez-Ortiz, Fernando'
'Andruh, Marius'
'Vaz, Maria G. F.'

_publ_section_title
;
 Binuclear Lanthanide-Radical Complexes Featuring Two Centers with
 Different Magnetic and Luminescence Properties.
;
_journal_issue 22
_journal_name_full 'Inorganic chemistry'
_journal_page_first 11676
_journal_page_last 11684
_journal_paper_doi 10.1021/acs.inorgchem.6b01616
_journal_volume 55
_journal_year 2016
_chemical_formula_moiety 'C51 H38 Dy2 F36 N2 O16 P'
_chemical_formula_sum 'C51 H38 Dy2 F36 N2 O16 P'
_chemical_formula_weight 1974.8
_space_group_IT_number 14
_space_group_name_Hall '-P 2ybc'
_space_group_name_H-M_alt 'P 1 21/c 1'
_symmetry_cell_setting monoclinic
_symmetry_Int_Tables_number 14
_symmetry_space_group_name_Hall '-P 2ybc'
_symmetry_space_group_name_H-M 'P 1 21/c 1'
_atom_sites_solution_hydrogens mixed
_audit_creation_date 2016-02-03T21:17:32-00:00
_audit_creation_method 'WinGX routine CIF_UPDATE'
_cell_angle_alpha 90
_cell_angle_beta 93.318(2)
_cell_angle_gamma 90
_cell_formula_units_Z 4
_cell_length_a 20.4967(3)
_cell_length_b 16.9495(3)
_cell_length_c 20.1647(3)
_cell_measurement_reflns_used 10936
_cell_measurement_temperature 293(2)
_cell_measurement_theta_max 26.4172
_cell_measurement_theta_min 1.7910
_cell_volume 6993.65(19)
_computing_cell_refinement
;
CrysAlisPro, Agilent Technologies,
Version 1.171.35.21 (release 20-01-2012 CrysAlis171 .NET)
(compiled Jan 23 2012,18:06:46)
;
_computing_data_collection
;
CrysAlisPro, Agilent Technologies,
Version 1.171.35.21 (release 20-01-2012 CrysAlis171 .NET)
(compiled Jan 23 2012,18:06:46)
;
_computing_data_reduction
;
CrysAlisPro, Agilent Technologies,
Version 1.171.35.21 (release 20-01-2012 CrysAlis171 .NET)
(compiled Jan 23 2012,18:06:46)
;
_computing_molecular_graphics 'Mercury and ORTEP for Windows'
_computing_publication_material 'WinGX publication routines (Farrugia, 1999) and pubCIF'
_computing_structure_refinement 'SHELXL-2014/7 (Sheldrick, 2014)'
_diffrn_ambient_temperature 293(2)
_diffrn_measured_fraction_theta_full 1
_diffrn_measured_fraction_theta_max 0.936
_diffrn_measurement_device_type 'Xcalibur, Atlas, Gemini ultra'
_diffrn_radiation_monochromator graphite
_diffrn_radiation_source 'Enhance (Mo) X-ray Source'
_diffrn_radiation_type MoK\a
_diffrn_radiation_wavelength 0.71073
_diffrn_reflns_av_R_equivalents 0.0784
_diffrn_reflns_av_unetI/netI 0.0398
_diffrn_reflns_Laue_measured_fraction_full 1
_diffrn_reflns_Laue_measured_fraction_max 0.936
_diffrn_reflns_limit_h_max 28
_diffrn_reflns_limit_h_min -28
_diffrn_reflns_limit_k_max 22
_diffrn_reflns_limit_k_min -23
_diffrn_reflns_limit_l_max 27
_diffrn_reflns_limit_l_min -27
_diffrn_reflns_number 290213
_diffrn_reflns_point_group_measured_fraction_full 1
_diffrn_reflns_point_group_measured_fraction_max 0.936
_diffrn_reflns_theta_full 26
_diffrn_reflns_theta_max 29.92
_diffrn_reflns_theta_min 1.828
_exptl_absorpt_coefficient_mu 2.301
_exptl_absorpt_correction_T_max 1.00000
_exptl_absorpt_correction_T_min 0.83286
_exptl_absorpt_correction_type multi-scan
_exptl_absorpt_process_details
;
CrysAlisPro, Agilent Technologies,
Version 1.171.35.21 (release 20-01-2012 CrysAlis171 .NET)
(compiled Jan 23 2012,18:06:46)
Empirical absorption correction using spherical harmonics,
 implemented in SCALE3 ABSPACK scaling algorithm.
;
_exptl_crystal_colour colourless
_exptl_crystal_density_diffrn 1.876
_exptl_crystal_description block
_exptl_crystal_F_000 3828
_exptl_crystal_size_max 0.22
_exptl_crystal_size_mid 0.16
_exptl_crystal_size_min 0.11
_refine_diff_density_max 3.121
_refine_diff_density_min -1.485
_refine_diff_density_rms 0.171
_refine_ls_extinction_method none
_refine_ls_goodness_of_fit_ref 1.049
_refine_ls_hydrogen_treatment constr
_refine_ls_matrix_type full
_refine_ls_number_parameters 966
_refine_ls_number_reflns 18973
_refine_ls_number_restraints 0
_refine_ls_restrained_S_all 1.049
_refine_ls_R_factor_all 0.0904
_refine_ls_R_factor_gt 0.0539
_refine_ls_shift/su_max 0.002
_refine_ls_shift/su_mean 0
_refine_ls_structure_factor_coef Fsqd
_refine_ls_weighting_details 'w=1/[\s^2^(Fo^2^)+(0.0593P)^2^+48.1661P] where P=(Fo^2^+2Fc^2^)/3'
_refine_ls_weighting_scheme calc
_refine_ls_wR_factor_gt 0.1245
_refine_ls_wR_factor_ref 0.152
_reflns_Friedel_coverage 0
_reflns_number_gt 13607
_reflns_number_total 18973
_reflns_threshold_expression 'I > 2\s(I)'
_cod_data_source_file ic6b01616_si_004.cif
_cod_data_source_block dydppn1
_cod_original_sg_symbol_H-M 'P 21/c'
_cod_database_code 4348780

loop_
_symmetry_equiv_pos_as_xyz
'x, y, z'
'-x, y+1/2, -z+1/2'
'-x, -y, -z'
'x, -y-1/2, z-1/2'

loop_
_atom_site_label
_atom_site_type_symbol
_atom_site_fract_x
_atom_site_fract_y
_atom_site_fract_z
_atom_site_U_iso_or_equiv
_atom_site_adp_type
_atom_site_occupancy
_atom_site_site_symmetry_order
_atom_site_calc_flag
_atom_site_refinement_flags_posn
_atom_site_refinement_flags_adp
_atom_site_refinement_flags_occupancy
_atom_site_disorder_assembly
_atom_site_disorder_group
Dy2 Dy 0.75839(2) 0.98791(2) 0.11384(2) 0.02462(7) Uani 1 1 d . . . . .
Dy1 Dy 0.74923(2) 0.85594(2) 0.59495(2) 0.03294(8) Uani 1 1 d . . . . .
P1 P 0.77813(8) 1.15872(9) 0.22911(7) 0.0329(3) Uani 1 1 d . . . . .
O4 O 0.6902(2) 0.7891(3) 0.6716(2) 0.0415(10) Uani 1 1 d . . . . .
F33 F 0.5610(2) 0.9646(5) 0.2441(2) 0.098(2) Uani 1 1 d . . . . .
O1 O 0.7438(3) 0.9293(3) 0.4998(2) 0.0575(14) Uani 1 1 d . . . . .
O12 O 0.81519(18) 1.0561(2) 0.0354(2) 0.0314(8) Uani 1 1 d . . . . .
F36 F 0.6358(2) 0.8300(3) -0.0594(2) 0.0661(13) Uani 1 1 d . . . . .
O11 O 0.82528(19) 0.8932(2) 0.0599(2) 0.0343(9) Uani 1 1 d . . . . .
F13 F 0.8858(3) 0.6633(3) 0.7414(2) 0.0650(13) Uani 1 1 d . . . . .
O6 O 0.82605(19) 0.7668(2) 0.6556(2) 0.0343(9) Uani 1 1 d . . . . .
O9 O 0.76339(19) 1.0905(2) 0.1834(2) 0.0352(9) Uani 1 1 d . . . . .
F6 F 0.6306(4) 1.1076(3) 0.6358(4) 0.125(3) Uani 1 1 d . . . . .
F28 F 0.5963(3) 1.1950(4) 0.0502(2) 0.095(2) Uani 1 1 d . . . . .
F9 F 0.6197(3) 0.6911(3) 0.7413(3) 0.0831(17) Uani 1 1 d . . . . .
F30 F 0.6299(2) 1.2320(3) -0.0422(3) 0.0650(13) Uani 1 1 d . . . . .
F32 F 0.4906(2) 0.9397(3) 0.1660(3) 0.0865(19) Uani 1 1 d . . . . .
O14 O 0.68683(19) 1.0817(2) 0.0622(2) 0.0335(9) Uani 1 1 d . . . . .
O13 O 0.69067(18) 0.9203(2) 0.0386(2) 0.0330(8) Uani 1 1 d . . . . .
O5 O 0.7831(2) 0.9125(3) 0.6980(2) 0.0437(10) Uani 1 1 d . . . . .
O7 O 0.8552(2) 0.8906(3) 0.5728(2) 0.0500(12) Uani 1 1 d . . . . .
F3 F 0.4780(3) 0.8546(4) 0.5074(4) 0.107(2) Uani 1 1 d . . . . .
F1 F 0.5479(3) 0.8103(4) 0.4422(3) 0.098(2) Uani 1 1 d . . . . .
F22 F 0.8643(3) 0.8453(5) -0.0558(3) 0.120(3) Uani 1 1 d . . . . .
F23 F 0.9147(6) 0.7729(4) 0.0091(3) 0.151(4) Uani 1 1 d . . . . .
F5 F 0.6045(5) 1.0351(4) 0.7179(3) 0.124(3) Uani 1 1 d . . . . .
O16 O 0.75347(19) 0.8704(2) 0.17940(18) 0.0293(8) Uani 1 1 d . . . . .
H16A H 0.7579 0.8822 0.2204 0.044 Uiso 1 1 d R U . . .
H16B H 0.7841 0.8394 0.1696 0.044 Uiso 1 1 d R U . . .
O15 O 0.65540(18) 0.9754(2) 0.1621(2) 0.0318(8) Uani 1 1 d . . . . .
F31 F 0.5263(2) 1.0540(3) 0.1795(3) 0.0711(14) Uani 1 1 d . . . . .
F34 F 0.6276(2) 0.9521(3) -0.0856(2) 0.0667(13) Uani 1 1 d . . . . .
O10 O 0.86446(19) 0.9878(3) 0.1672(2) 0.0357(9) Uani 1 1 d . . . . .
O3 O 0.6794(3) 0.9563(3) 0.6231(3) 0.0539(12) Uani 1 1 d . . . . .
O2 O 0.6447(2) 0.8303(3) 0.5414(3) 0.0525(12) Uani 1 1 d . . . . .
O8 O 0.7513(2) 0.7397(3) 0.5317(2) 0.0417(10) Uani 1 1 d . . . . .
H8A H 0.7124 0.7245 0.5218 0.063 Uiso 1 1 d R U . . .
H8B H 0.7716 0.7039 0.5542 0.063 Uiso 1 1 d R U . . .
N1 N 0.7642(3) 0.9784(3) 0.4557(3) 0.0438(13) Uani 1 1 d . . . . .
F35 F 0.5436(2) 0.8899(4) -0.0542(2) 0.0723(14) Uani 1 1 d . . . . .
F24 F 0.9602(3) 0.8683(5) -0.0304(4) 0.137(3) Uani 1 1 d . . . . .
F12 F 0.8471(3) 0.9723(6) 0.8039(4) 0.152(4) Uani 1 1 d . . . . .
F29 F 0.5832(2) 1.1227(3) -0.0352(3) 0.0798(16) Uani 1 1 d . . . . .
N2 N 0.8122(3) 1.1377(3) 0.3020(3) 0.0444(13) Uani 1 1 d . . . . .
H2 H 0.8494 1.1582 0.3141 0.053 Uiso 1 1 calc R U . . .
F10 F 0.7670(4) 0.9632(6) 0.8618(3) 0.131(3) Uani 1 1 d . . . . .
F15 F 0.9707(4) 0.7302(7) 0.7467(6) 0.200(6) Uani 1 1 d . . . . .
C13 C 0.9271(3) 0.8338(5) 0.6548(4) 0.0549(19) Uani 1 1 d . . . . .
H13 H 0.9688 0.8376 0.6753 0.066 Uiso 1 1 calc R U . . .
F7 F 0.5613(3) 0.7867(5) 0.7146(4) 0.126(3) Uani 1 1 d . . . . .
C20 C 0.7804(3) 1.0843(4) 0.3472(3) 0.0415(14) Uani 1 1 d . . . . .
H20 H 0.7336 1.0823 0.334 0.05 Uiso 1 1 calc R U . . .
C40 C 0.8341(3) 1.2251(4) 0.1941(3) 0.0395(14) Uani 1 1 d . . . . .
F4 F 0.5388(4) 1.0650(5) 0.6449(4) 0.133(3) Uani 1 1 d . . . . .
C30 C 0.8581(3) 1.1281(5) -0.0511(4) 0.0492(17) Uani 1 1 d . . . . .
F2 F 0.5274(3) 0.7475(4) 0.5298(4) 0.108(2) Uani 1 1 d . . . . .
F8 F 0.5988(5) 0.7805(6) 0.8107(4) 0.168(5) Uani 1 1 d . . . . .
C47 C 0.6998(4) 1.2650(4) 0.2939(4) 0.0514(18) Uani 1 1 d . . . . .
H47 H 0.7369 1.2778 0.3205 0.062 Uiso 1 1 calc R U . . .
C22 C 0.7531(4) 1.0634(4) 0.4683(3) 0.0456(16) Uani 1 1 d . . . . .
C21 C 0.7881(4) 1.1131(4) 0.4181(3) 0.0484(16) Uani 1 1 d . . . . .
H21A H 0.7718 1.1667 0.4197 0.058 Uiso 1 1 calc R U . . .
H21B H 0.8343 1.1145 0.4314 0.058 Uiso 1 1 calc R U . . .
C19 C 0.8076(5) 1.0008(4) 0.3451(3) 0.056(2) Uani 1 1 d . . . . .
H19A H 0.8535 1.002 0.3595 0.068 Uiso 1 1 calc R U . . .
H19B H 0.8042 0.9821 0.2996 0.068 Uiso 1 1 calc R U . . .
C29 C 0.9068(4) 0.8440(5) -0.0070(4) 0.058(2) Uani 1 1 d . . . . .
C2 C 0.5895(4) 0.8605(6) 0.5456(5) 0.063(2) Uani 1 1 d . . . . .
C28 C 0.8860(3) 0.8937(4) 0.0520(3) 0.0414(14) Uani 1 1 d . . . . .
C36 C 0.5996(3) 0.9644(3) 0.1364(3) 0.0328(12) Uani 1 1 d . . . . .
C37 C 0.5823(3) 0.9403(4) 0.0719(3) 0.0405(14) Uani 1 1 d . . . . .
H37 H 0.5383 0.9367 0.0581 0.049 Uiso 1 1 calc R U . . .
C44 C 0.9205(4) 1.2490(6) 0.1221(4) 0.066(2) Uani 1 1 d . . . . .
H44 H 0.9485 1.2295 0.0913 0.08 Uiso 1 1 calc R U . . .
C46 C 0.7029(3) 1.2072(4) 0.2451(3) 0.0398(14) Uani 1 1 d . . . . .
C34 C 0.6240(3) 1.1722(4) -0.0020(4) 0.0445(15) Uani 1 1 d . . . . .
C14 C 0.9101(4) 0.8803(5) 0.6012(4) 0.0545(19) Uani 1 1 d . . . . .
C33 C 0.6889(3) 1.1289(4) 0.0153(3) 0.0345(12) Uani 1 1 d . . . . .
C1 C 0.5355(5) 0.8227(6) 0.5054(6) 0.075(3) Uani 1 1 d . . . . .
C38 C 0.6289(3) 0.9215(4) 0.0280(3) 0.0352(12) Uani 1 1 d . . . . .
C43 C 0.9249(4) 1.3244(5) 0.1403(4) 0.0533(18) Uani 1 1 d . . . . .
H43 H 0.9572 1.3564 0.1241 0.064 Uiso 1 1 calc R U . . .
C35 C 0.5437(3) 0.9798(4) 0.1826(3) 0.0420(15) Uani 1 1 d . . . . .
C41 C 0.8366(5) 1.3060(5) 0.2103(4) 0.063(2) Uani 1 1 d . . . . .
H41 H 0.8077 1.3267 0.2395 0.075 Uiso 1 1 calc R U . . .
C45 C 0.8752(4) 1.1994(5) 0.1481(4) 0.057(2) Uani 1 1 d . . . . .
H45 H 0.8726 1.1472 0.1339 0.068 Uiso 1 1 calc R U . . .
C16 C 0.7721(6) 0.9422(5) 0.3892(4) 0.070(3) Uani 1 1 d . . . . .
C26 C 0.9192(3) 0.9716(4) 0.1472(4) 0.0421(15) Uani 1 1 d . . . . .
C7 C 0.6732(4) 0.8116(5) 0.7299(4) 0.0505(17) Uani 1 1 d . . . . .
C17 C 0.8156(8) 0.8692(6) 0.4006(5) 0.125(6) Uani 1 1 d . . . . .
H17A H 0.822 0.844 0.3587 0.187 Uiso 1 1 calc R U . . .
H17B H 0.8572 0.8849 0.4207 0.187 Uiso 1 1 calc R U . . .
H17C H 0.7949 0.8329 0.4293 0.187 Uiso 1 1 calc R U . . .
C51 C 0.6467(3) 1.1875(4) 0.2060(4) 0.0451(15) Uani 1 1 d . . . . .
H51 H 0.6486 1.1489 0.1734 0.054 Uiso 1 1 calc R U . . .
C23 C 0.6795(5) 1.0785(6) 0.4624(5) 0.074(3) Uani 1 1 d . . . . .
H23A H 0.6712 1.1333 0.4704 0.111 Uiso 1 1 calc R U . . .
H23B H 0.6626 1.0646 0.4186 0.111 Uiso 1 1 calc R U . . .
H23C H 0.6586 1.0471 0.4945 0.111 Uiso 1 1 calc R U . . .
C31 C 0.8014(3) 1.1061(4) -0.0083(3) 0.0370(13) Uani 1 1 d . . . . .
C32 C 0.7424(3) 1.1441(4) -0.0224(3) 0.0432(15) Uani 1 1 d . . . . .
H32 H 0.7385 1.1801 -0.0572 0.052 Uiso 1 1 calc R U . . .
C39 C 0.6082(3) 0.8981(5) -0.0433(3) 0.0474(16) Uani 1 1 d . . . . .
C5 C 0.5995(5) 1.0451(6) 0.6524(5) 0.070(3) Uani 1 1 d . . . . .
C12 C 0.8831(3) 0.7814(4) 0.6785(3) 0.0431(15) Uani 1 1 d . . . . .
C4 C 0.6208(5) 0.9740(5) 0.6178(5) 0.066(2) Uani 1 1 d . . . . .
C50 C 0.5877(4) 1.2260(5) 0.2159(5) 0.063(2) Uani 1 1 d . . . . .
H50 H 0.5503 1.2132 0.1898 0.076 Uiso 1 1 calc R U . . .
C49 C 0.5853(5) 1.2827(5) 0.2644(5) 0.067(2) Uani 1 1 d . . . . .
H49 H 0.5459 1.3075 0.2715 0.081 Uiso 1 1 calc R U . . .
C42 C 0.8820(5) 1.3546(5) 0.1829(5) 0.069(2) Uani 1 1 d . . . . .
H42 H 0.8833 1.408 0.1935 0.083 Uiso 1 1 calc R U . . .
C48 C 0.6408(5) 1.3034(5) 0.3027(4) 0.066(3) Uani 1 1 d . . . . .
H48 H 0.6387 1.3431 0.3344 0.079 Uiso 1 1 calc R U . . .
C27 C 0.9343(3) 0.9302(5) 0.0915(4) 0.0501(17) Uani 1 1 d . . . . .
H27 H 0.9776 0.9268 0.0803 0.06 Uiso 1 1 calc R U . . .
C24 C 0.7808(5) 1.0814(5) 0.5387(4) 0.067(2) Uani 1 1 d . . . . .
H24A H 0.7743 1.1362 0.5484 0.1 Uiso 1 1 calc R U . . .
H24B H 0.7588 1.0497 0.5699 0.1 Uiso 1 1 calc R U . . .
H24C H 0.8267 1.0696 0.5421 0.1 Uiso 1 1 calc R U . . .
C11 C 0.9052(5) 0.7355(6) 0.7410(5) 0.076(3) Uani 1 1 d . . . . .
C6 C 0.6135(4) 0.7691(5) 0.7510(4) 0.058(2) Uani 1 1 d . . . . .
C10 C 0.7852(4) 0.9708(6) 0.8024(4) 0.059(2) Uani 1 1 d . . . . .
C25 C 0.9759(4) 1.0015(6) 0.1937(6) 0.071(3) Uani 1 1 d . . . . .
C15 C 0.9633(5) 0.9275(7) 0.5700(6) 0.082(3) Uani 1 1 d . . . . .
C3 C 0.5726(5) 0.9321(6) 0.5801(5) 0.072(2) Uani 1 1 d . . . . .
H3 H 0.5297 0.9502 0.5773 0.086 Uiso 1 1 calc R U . . .
C9 C 0.7560(4) 0.9143(5) 0.7521(4) 0.0535(18) Uani 1 1 d . . . . .
C8 C 0.7018(4) 0.8681(5) 0.7705(4) 0.0564(19) Uani 1 1 d . . . . .
H8 H 0.6851 0.8767 0.8118 0.068 Uiso 1 1 calc R U . . .
F14 F 0.8905(8) 0.7693(4) 0.7921(3) 0.198(6) Uani 1 1 d . . . . .
F11 F 0.7684(7) 1.0419(5) 0.7891(6) 0.203(6) Uani 1 1 d . . . . .
C18 C 0.7056(8) 0.9209(8) 0.3578(5) 0.126(6) Uani 1 1 d . . . . .
H18A H 0.7106 0.8976 0.315 0.189 Uiso 1 1 calc R U . . .
H18B H 0.6846 0.8839 0.3857 0.189 Uiso 1 1 calc R U . . .
H18C H 0.6793 0.9676 0.3528 0.189 Uiso 1 1 calc R U . . .
F16A F 1.0279(8) 0.8998(9) 0.5950(10) 0.117(3) Uani 0.5 1 d . . P A 1
F17A F 0.9674(8) 0.9980(10) 0.5915(9) 0.117(3) Uani 0.5 1 d . . P A 1
F18A F 0.9644(8) 0.9149(10) 0.5080(11) 0.117(3) Uani 0.5 1 d . . P A 1
F16B F 1.0148(9) 0.9434(10) 0.6082(9) 0.117(3) Uani 0.5 1 d . . P A 2
F17B F 0.9416(8) 0.9970(10) 0.5423(9) 0.117(3) Uani 0.5 1 d . . P A 2
F18B F 0.9907(8) 0.8867(10) 0.5229(11) 0.117(3) Uani 0.5 1 d . . P A 2
F19A F 0.9580(6) 1.0481(10) 0.2424(7) 0.0943(18) Uani 0.5 1 d . . P B 3
F20A F 1.0129(6) 1.0534(11) 0.1572(7) 0.0943(18) Uani 0.5 1 d . . P B 3
F21A F 1.0207(7) 0.9557(12) 0.2126(7) 0.0943(18) Uani 0.5 1 d . . P B 3
F19B F 0.9662(6) 0.9898(9) 0.2562(7) 0.0943(18) Uani 0.5 1 d . . P B 4
F20B F 0.9915(6) 1.0720(11) 0.1807(7) 0.0943(18) Uani 0.5 1 d . . P B 4
F21B F 1.0298(7) 0.9502(13) 0.1843(7) 0.0943(18) Uani 0.5 1 d . . P B 4
F25A F 0.9108(5) 1.1473(8) -0.0160(6) 0.0749(15) Uani 0.5 1 d . . P C 5
F26A F 0.8365(6) 1.1400(9) -0.1162(7) 0.0749(15) Uani 0.5 1 d . . P C 5
F27A F 0.8819(6) 1.0560(10) -0.0770(6) 0.0749(15) Uani 0.5 1 d . . P C 5
F25B F 0.8894(5) 1.1892(8) -0.0282(6) 0.0749(15) Uani 0.5 1 d . . P C 6
F26B F 0.8437(7) 1.1687(9) -0.1038(7) 0.0749(15) Uani 0.5 1 d . . P C 6
F27B F 0.8986(6) 1.0702(10) -0.0593(6) 0.0749(15) Uani 0.5 1 d . . P C 6

loop_
_atom_site_aniso_label
_atom_site_aniso_U_11
_atom_site_aniso_U_22
_atom_site_aniso_U_33
_atom_site_aniso_U_23
_atom_site_aniso_U_13
_atom_site_aniso_U_12
Dy2 0.02043(11) 0.02551(12) 0.02808(13) -0.00140(9) 0.00288(8) 0.00068(9)
Dy1 0.03489(15) 0.02894(14) 0.03522(15) 0.00299(10) 0.00407(11) -0.00169(11)
P1 0.0377(8) 0.0324(7) 0.0286(7) -0.0020(6) 0.0008(6) -0.0027(6)
O4 0.032(2) 0.041(2) 0.052(3) -0.004(2) 0.0117(19) -0.0043(18)
F33 0.056(3) 0.189(7) 0.052(3) 0.040(4) 0.028(2) 0.051(4)
O1 0.091(4) 0.040(3) 0.041(3) 0.008(2) -0.001(3) 0.004(3)
O12 0.0217(17) 0.036(2) 0.037(2) 0.0021(17) 0.0050(15) 0.0000(16)
F36 0.074(3) 0.071(3) 0.051(3) -0.025(2) -0.015(2) 0.000(3)
O11 0.0288(19) 0.032(2) 0.043(2) -0.0045(17) 0.0100(17) -0.0007(16)
F13 0.078(3) 0.055(3) 0.059(3) 0.015(2) -0.022(2) -0.005(2)
O6 0.034(2) 0.035(2) 0.034(2) 0.0023(17) 0.0023(16) -0.0106(17)
O9 0.031(2) 0.036(2) 0.039(2) -0.0094(17) 0.0033(17) -0.0011(17)
F6 0.182(8) 0.050(3) 0.156(7) -0.019(4) 0.103(6) 0.001(4)
F28 0.080(4) 0.153(6) 0.054(3) 0.017(3) 0.014(3) 0.083(4)
F9 0.083(4) 0.060(3) 0.111(4) 0.010(3) 0.042(3) -0.014(3)
F30 0.052(2) 0.063(3) 0.080(3) 0.033(2) 0.005(2) 0.016(2)
F32 0.051(3) 0.095(4) 0.119(5) -0.035(3) 0.049(3) -0.035(3)
O14 0.0272(19) 0.037(2) 0.037(2) 0.0063(17) 0.0077(16) 0.0016(16)
O13 0.0242(18) 0.037(2) 0.037(2) -0.0069(17) -0.0003(16) -0.0005(16)
O5 0.038(2) 0.046(3) 0.048(3) -0.008(2) 0.012(2) -0.010(2)
O7 0.049(3) 0.049(3) 0.054(3) 0.014(2) 0.016(2) -0.013(2)
F3 0.043(3) 0.103(5) 0.171(7) -0.012(4) -0.017(3) 0.017(3)
F1 0.078(4) 0.119(5) 0.093(5) -0.014(4) -0.034(3) 0.019(4)
F22 0.103(5) 0.201(8) 0.058(3) -0.047(4) 0.008(3) 0.059(5)
F23 0.301(12) 0.074(4) 0.086(5) 0.001(3) 0.070(6) 0.084(6)
F5 0.217(9) 0.087(4) 0.073(4) -0.016(3) 0.054(5) 0.026(5)
O16 0.037(2) 0.0245(18) 0.0270(19) 0.0007(14) 0.0041(16) 0.0125(16)
O15 0.0257(18) 0.034(2) 0.036(2) 0.0040(16) 0.0064(16) 0.0015(16)
F31 0.067(3) 0.053(3) 0.098(4) 0.003(2) 0.039(3) 0.020(2)
F34 0.067(3) 0.090(4) 0.042(2) 0.009(2) -0.006(2) -0.005(3)
O10 0.0257(19) 0.041(2) 0.040(2) -0.0023(18) -0.0027(16) 0.0053(17)
O3 0.049(3) 0.046(3) 0.067(3) 0.001(2) 0.010(2) 0.010(2)
O2 0.044(3) 0.051(3) 0.061(3) 0.001(2) -0.009(2) 0.007(2)
O8 0.048(3) 0.034(2) 0.042(2) 0.0020(18) -0.008(2) -0.0021(19)
N1 0.067(4) 0.034(3) 0.030(3) 0.002(2) -0.003(2) -0.002(3)
F35 0.040(2) 0.119(4) 0.055(3) -0.011(3) -0.013(2) -0.013(3)
F24 0.094(5) 0.186(8) 0.138(6) -0.070(6) 0.085(5) -0.033(5)
F12 0.052(3) 0.267(11) 0.137(6) -0.124(7) 0.019(4) -0.050(5)
F29 0.041(2) 0.074(3) 0.121(5) 0.010(3) -0.026(3) 0.000(2)
N2 0.043(3) 0.055(3) 0.034(3) 0.007(2) -0.003(2) -0.014(3)
F10 0.115(5) 0.208(9) 0.073(4) -0.061(5) 0.031(4) -0.079(6)
F15 0.109(6) 0.233(11) 0.243(12) 0.142(10) -0.113(7) -0.074(7)
C13 0.032(3) 0.061(5) 0.072(5) -0.004(4) -0.001(3) -0.013(3)
F7 0.054(3) 0.159(7) 0.165(7) 0.044(6) -0.001(4) -0.003(4)
C20 0.043(3) 0.045(4) 0.035(3) 0.005(3) -0.005(3) -0.008(3)
C40 0.047(3) 0.035(3) 0.036(3) -0.004(2) 0.001(3) -0.009(3)
F4 0.127(6) 0.116(6) 0.159(7) -0.009(5) 0.039(5) 0.061(5)
C30 0.028(3) 0.074(5) 0.047(4) 0.013(4) 0.012(3) 0.003(3)
F2 0.070(4) 0.088(4) 0.165(7) -0.002(4) -0.012(4) -0.015(3)
F8 0.178(8) 0.232(10) 0.105(5) -0.078(6) 0.091(6) -0.148(8)
C47 0.075(5) 0.039(4) 0.042(4) -0.002(3) 0.018(3) 0.000(3)
C22 0.067(4) 0.034(3) 0.036(3) 0.003(3) 0.004(3) 0.005(3)
C21 0.066(5) 0.037(3) 0.042(4) -0.003(3) 0.003(3) -0.007(3)
C19 0.094(6) 0.045(4) 0.031(3) -0.002(3) 0.013(4) 0.004(4)
C29 0.050(4) 0.076(6) 0.051(4) 0.007(4) 0.023(4) 0.024(4)
C2 0.044(4) 0.080(6) 0.067(5) 0.003(4) 0.004(4) -0.001(4)
C28 0.036(3) 0.045(4) 0.045(4) 0.006(3) 0.015(3) 0.011(3)
C36 0.026(3) 0.030(3) 0.044(3) 0.007(2) 0.009(2) 0.004(2)
C37 0.024(3) 0.053(4) 0.045(4) 0.001(3) 0.001(2) -0.002(3)
C44 0.058(5) 0.074(6) 0.070(5) -0.012(4) 0.024(4) -0.023(4)
C46 0.055(4) 0.031(3) 0.036(3) -0.002(2) 0.020(3) 0.000(3)
C34 0.038(3) 0.045(4) 0.051(4) 0.008(3) 0.005(3) 0.006(3)
C14 0.046(4) 0.052(4) 0.069(5) -0.006(4) 0.024(4) -0.021(3)
C33 0.029(3) 0.037(3) 0.036(3) 0.003(2) -0.001(2) 0.004(2)
C1 0.051(5) 0.079(7) 0.095(8) 0.008(6) -0.005(5) 0.012(5)
C38 0.030(3) 0.038(3) 0.037(3) 0.001(2) 0.000(2) -0.002(2)
C43 0.050(4) 0.057(5) 0.052(4) 0.008(3) 0.001(3) -0.015(3)
C35 0.030(3) 0.048(4) 0.049(4) 0.011(3) 0.011(3) 0.006(3)
C41 0.078(6) 0.049(4) 0.064(5) -0.009(4) 0.023(4) -0.013(4)
C45 0.061(5) 0.053(4) 0.058(5) -0.019(4) 0.016(4) -0.020(4)
C16 0.136(9) 0.038(4) 0.035(4) -0.001(3) 0.011(4) -0.006(5)
C26 0.022(3) 0.049(4) 0.055(4) 0.007(3) -0.002(3) -0.003(3)
C7 0.045(4) 0.060(5) 0.048(4) 0.000(3) 0.012(3) -0.004(3)
C17 0.250(18) 0.059(6) 0.073(7) 0.017(5) 0.081(9) 0.053(8)
C51 0.043(3) 0.038(3) 0.057(4) -0.010(3) 0.014(3) 0.001(3)
C23 0.080(6) 0.069(6) 0.076(6) 0.031(5) 0.025(5) 0.010(5)
C31 0.032(3) 0.045(3) 0.035(3) 0.003(3) 0.007(2) -0.003(3)
C32 0.035(3) 0.049(4) 0.046(4) 0.021(3) 0.006(3) 0.006(3)
C39 0.038(3) 0.062(5) 0.041(4) -0.001(3) -0.008(3) -0.005(3)
C5 0.078(6) 0.068(6) 0.068(6) 0.003(4) 0.036(5) 0.031(5)
C12 0.038(3) 0.040(3) 0.050(4) -0.003(3) -0.008(3) -0.010(3)
C4 0.075(6) 0.063(5) 0.064(5) 0.009(4) 0.022(4) 0.013(5)
C50 0.048(4) 0.046(4) 0.097(7) -0.008(4) 0.023(4) 0.008(3)
C49 0.070(6) 0.044(4) 0.091(7) -0.003(4) 0.040(5) 0.012(4)
C42 0.083(6) 0.052(5) 0.074(6) 0.000(4) 0.013(5) -0.014(4)
C48 0.105(7) 0.040(4) 0.057(5) -0.007(3) 0.043(5) 0.014(4)
C27 0.022(3) 0.068(5) 0.061(4) 0.003(4) 0.009(3) 0.009(3)
C24 0.110(7) 0.051(4) 0.039(4) -0.011(3) 0.008(4) -0.019(5)
C11 0.089(7) 0.071(6) 0.064(6) 0.009(5) -0.040(5) -0.030(5)
C6 0.040(4) 0.076(6) 0.061(5) 0.006(4) 0.024(3) -0.006(4)
C10 0.055(4) 0.073(6) 0.048(4) -0.018(4) 0.009(3) -0.016(4)
C25 0.025(3) 0.082(7) 0.103(8) -0.002(5) -0.009(4) -0.012(4)
C15 0.056(5) 0.082(7) 0.114(9) -0.008(6) 0.040(5) -0.031(5)
C3 0.057(5) 0.075(6) 0.085(7) 0.000(5) 0.015(5) 0.011(4)
C9 0.053(4) 0.062(5) 0.047(4) -0.007(3) 0.008(3) -0.004(4)
C8 0.057(4) 0.065(5) 0.048(4) -0.007(3) 0.011(3) -0.014(4)
F14 0.49(2) 0.070(4) 0.036(3) 0.001(3) -0.008(6) 0.042(7)
F11 0.338(17) 0.058(4) 0.200(10) -0.039(6) -0.093(10) -0.013(7)
C18 0.213(15) 0.117(10) 0.044(5) 0.009(5) -0.017(7) -0.116(10)
F16A 0.105(6) 0.096(5) 0.157(6) -0.008(6) 0.079(6) -0.046(4)
F17A 0.105(6) 0.096(5) 0.157(6) -0.008(6) 0.079(6) -0.046(4)
F18A 0.105(6) 0.096(5) 0.157(6) -0.008(6) 0.079(6) -0.046(4)
F16B 0.105(6) 0.096(5) 0.157(6) -0.008(6) 0.079(6) -0.046(4)
F17B 0.105(6) 0.096(5) 0.157(6) -0.008(6) 0.079(6) -0.046(4)
F18B 0.105(6) 0.096(5) 0.157(6) -0.008(6) 0.079(6) -0.046(4)
F19A 0.052(3) 0.138(5) 0.090(5) -0.026(5) -0.018(3) -0.011(4)
F20A 0.052(3) 0.138(5) 0.090(5) -0.026(5) -0.018(3) -0.011(4)
F21A 0.052(3) 0.138(5) 0.090(5) -0.026(5) -0.018(3) -0.011(4)
F19B 0.052(3) 0.138(5) 0.090(5) -0.026(5) -0.018(3) -0.011(4)
F20B 0.052(3) 0.138(5) 0.090(5) -0.026(5) -0.018(3) -0.011(4)
F21B 0.052(3) 0.138(5) 0.090(5) -0.026(5) -0.018(3) -0.011(4)
F25A 0.048(3) 0.116(6) 0.063(3) -0.005(3) 0.020(2) -0.029(2)
F26A 0.048(3) 0.116(6) 0.063(3) -0.005(3) 0.020(2) -0.029(2)
F27A 0.048(3) 0.116(6) 0.063(3) -0.005(3) 0.020(2) -0.029(2)
F25B 0.048(3) 0.116(6) 0.063(3) -0.005(3) 0.020(2) -0.029(2)
F26B 0.048(3) 0.116(6) 0.063(3) -0.005(3) 0.020(2) -0.029(2)
F27B 0.048(3) 0.116(6) 0.063(3) -0.005(3) 0.020(2) -0.029(2)

loop_
_atom_type_symbol
_atom_type_description
_atom_type_scat_dispersion_real
_atom_type_scat_dispersion_imag
_atom_type_scat_source
C C 0.0033 0.0016 'International Tables Vol C Tables 4.2.6.8 and 6.1.1.4'
H H 0 0 'International Tables Vol C Tables 4.2.6.8 and 6.1.1.4'
Dy Dy -0.1892 4.4098 'International Tables Vol C Tables 4.2.6.8 and 6.1.1.4'
F F 0.0171 0.0103 'International Tables Vol C Tables 4.2.6.8 and 6.1.1.4'
N N 0.0061 0.0033 'International Tables Vol C Tables 4.2.6.8 and 6.1.1.4'
O O 0.0106 0.006 'International Tables Vol C Tables 4.2.6.8 and 6.1.1.4'
P P 0.1023 0.0942 'International Tables Vol C Tables 4.2.6.8 and 6.1.1.4'

loop_
_geom_angle_atom_site_label_1
_geom_angle_atom_site_label_2
_geom_angle_atom_site_label_3
_geom_angle
O9 Dy2 O13 143.69(14)
O9 Dy2 O12 91.95(15)
O13 Dy2 O12 96.04(14)
O9 Dy2 O14 75.99(15)
O13 Dy2 O14 73.09(15)
O12 Dy2 O14 71.82(13)
O9 Dy2 O10 72.99(15)
O13 Dy2 O10 143.29(14)
O12 Dy2 O10 80.04(14)
O14 Dy2 O10 136.90(14)
O9 Dy2 O15 79.77(14)
O13 Dy2 O15 73.17(14)
O12 Dy2 O15 144.28(13)
O14 Dy2 O15 72.46(13)
O10 Dy2 O15 128.69(14)
O9 Dy2 O16 107.61(14)
O13 Dy2 O16 84.66(14)
O12 Dy2 O16 145.82(13)
O14 Dy2 O16 139.24(13)
O10 Dy2 O16 79.39(14)
O15 Dy2 O16 68.53(13)
O9 Dy2 O11 142.69(14)
O13 Dy2 O11 73.04(14)
O12 Dy2 O11 72.78(14)
O14 Dy2 O11 127.14(14)
O10 Dy2 O11 70.95(14)
O15 Dy2 O11 131.66(14)
O16 Dy2 O11 74.84(13)
O1 Dy1 O4 145.68(19)
O1 Dy1 O3 78.74(19)
O4 Dy1 O3 80.86(17)
O1 Dy1 O7 72.6(2)
O4 Dy1 O7 141.69(17)
O3 Dy1 O7 117.41(19)
O1 Dy1 O8 90.13(17)
O4 Dy1 O8 88.79(16)
O3 Dy1 O8 141.28(18)
O7 Dy1 O8 93.55(18)
O1 Dy1 O5 121.12(18)
O4 Dy1 O5 75.44(16)
O3 Dy1 O5 68.90(18)
O7 Dy1 O5 80.49(17)
O8 Dy1 O5 143.76(16)
O1 Dy1 O2 73.7(2)
O4 Dy1 O2 73.87(18)
O3 Dy1 O2 72.08(19)
O7 Dy1 O2 141.91(19)
O8 Dy1 O2 69.20(17)
O5 Dy1 O2 133.25(17)
O1 Dy1 O6 138.76(18)
O4 Dy1 O6 73.22(14)
O3 Dy1 O6 135.87(17)
O7 Dy1 O6 70.80(15)
O8 Dy1 O6 73.93(14)
O5 Dy1 O6 70.34(15)
O2 Dy1 O6 130.31(15)
O9 P1 N2 116.5(3)
O9 P1 C40 110.8(3)
N2 P1 C40 104.1(3)
O9 P1 C46 108.7(3)
N2 P1 C46 105.4(3)
C40 P1 C46 111.2(3)
C7 O4 Dy1 129.6(4)
N1 O1 Dy1 156.7(5)
C31 O12 Dy2 135.9(4)
C28 O11 Dy2 130.0(4)
C12 O6 Dy1 128.1(4)
P1 O9 Dy2 171.0(3)
C33 O14 Dy2 136.2(4)
C38 O13 Dy2 131.2(4)
C9 O5 Dy1 130.9(5)
C14 O7 Dy1 135.1(5)
Dy2 O16 H16A 109.6
Dy2 O16 H16B 109.3
H16A O16 H16B 109.4
C36 O15 Dy2 131.2(4)
C26 O10 Dy2 132.3(4)
C4 O3 Dy1 140.2(6)
C2 O2 Dy1 133.6(6)
Dy1 O8 H8A 109.6
Dy1 O8 H8B 109.3
H8A O8 H8B 109.4
O1 N1 C22 116.4(5)
O1 N1 C16 114.0(5)
C22 N1 C16 125.4(5)
C20 N2 P1 120.9(4)
C20 N2 H2 119.5
P1 N2 H2 119.5
C14 C13 C12 120.3(7)
C14 C13 H13 119.8
C12 C13 H13 119.8
N2 C20 C21 111.3(5)
N2 C20 C19 112.3(6)
C21 C20 C19 108.0(6)
N2 C20 H20 108.4
C21 C20 H20 108.4
C19 C20 H20 108.4
C45 C40 C41 117.0(7)
C45 C40 P1 120.4(5)
C41 C40 P1 122.6(6)
F26B C30 F25B 87.3(9)
F26B C30 F27B 114.6(11)
F25B C30 F27B 110.1(9)
F25A C30 F26A 134.1(9)
F25A C30 F27A 97.1(9)
F26A C30 F27A 82.8(9)
F26B C30 C31 116.8(8)
F25B C30 C31 111.7(7)
F25A C30 C31 112.8(7)
F27B C30 C31 113.4(8)
F26A C30 C31 111.1(7)
F27A C30 C31 106.5(7)
C46 C47 C48 119.5(8)
C46 C47 H47 120.2
C48 C47 H47 120.2
N1 C22 C23 108.0(7)
N1 C22 C21 109.8(6)
C23 C22 C21 110.9(6)
N1 C22 C24 107.5(6)
C23 C22 C24 110.5(7)
C21 C22 C24 110.0(6)
C20 C21 C22 114.9(6)
C20 C21 H21A 108.5
C22 C21 H21A 108.5
C20 C21 H21B 108.5
C22 C21 H21B 108.5
H21A C21 H21B 107.5
C20 C19 C16 113.4(7)
C20 C19 H19A 108.9
C16 C19 H19A 108.9
C20 C19 H19B 108.9
C16 C19 H19B 108.9
H19A C19 H19B 107.7
F23 C29 F22 106.7(10)
F23 C29 F24 107.6(8)
F22 C29 F24 105.6(8)
F23 C29 C28 111.2(7)
F22 C29 C28 112.3(6)
F24 C29 C28 112.9(8)
O2 C2 C3 128.1(8)
O2 C2 C1 116.0(8)
C3 C2 C1 115.6(8)
O11 C28 C27 127.5(6)
O11 C28 C29 114.4(6)
C27 C28 C29 118.1(6)
O15 C36 C37 127.9(5)
O15 C36 C35 114.9(6)
C37 C36 C35 117.2(5)
C38 C37 C36 121.3(5)
C38 C37 H37 119.3
C36 C37 H37 119.3
C43 C44 C45 121.1(8)
C43 C44 H44 119.4
C45 C44 H44 119.4
C47 C46 C51 119.8(7)
C47 C46 P1 121.6(6)
C51 C46 P1 118.5(5)
F28 C34 F30 109.6(6)
F28 C34 F29 107.8(7)
F30 C34 F29 104.6(6)
F28 C34 C33 112.1(6)
F30 C34 C33 113.6(5)
F29 C34 C33 108.7(6)
O7 C14 C13 128.9(6)
O7 C14 C15 112.8(8)
C13 C14 C15 118.3(8)
O14 C33 C32 126.7(5)
O14 C33 C34 114.3(5)
C32 C33 C34 119.0(5)
F3 C1 F1 108.7(9)
F3 C1 F2 104.2(8)
F1 C1 F2 103.2(9)
F3 C1 C2 117.0(10)
F1 C1 C2 114.4(9)
F2 C1 C2 107.8(8)
O13 C38 C37 128.2(6)
O13 C38 C39 111.9(5)
C37 C38 C39 119.9(5)
C44 C43 C42 119.9(7)
C44 C43 H43 120
C42 C43 H43 120
F33 C35 F31 107.2(7)
F33 C35 F32 108.5(6)
F31 C35 F32 105.4(6)
F33 C35 C36 111.9(5)
F31 C35 C36 110.2(5)
F32 C35 C36 113.2(6)
C42 C41 C40 120.3(8)
C42 C41 H41 119.9
C40 C41 H41 119.9
C40 C45 C44 121.4(7)
C40 C45 H45 119.3
C44 C45 H45 119.3
N1 C16 C18 109.3(9)
N1 C16 C17 106.8(7)
C18 C16 C17 111.8(10)
N1 C16 C19 109.4(6)
C18 C16 C19 110.9(7)
C17 C16 C19 108.5(9)
O10 C26 C27 128.8(6)
O10 C26 C25 113.1(7)
C27 C26 C25 118.0(6)
O4 C7 C8 128.1(7)
O4 C7 C6 112.4(7)
C8 C7 C6 119.6(7)
C16 C17 H17A 109.5
C16 C17 H17B 109.5
H17A C17 H17B 109.5
C16 C17 H17C 109.5
H17A C17 H17C 109.5
H17B C17 H17C 109.5
C50 C51 C46 120.0(7)
C50 C51 H51 120
C46 C51 H51 120
C22 C23 H23A 109.5
C22 C23 H23B 109.5
H23A C23 H23B 109.5
C22 C23 H23C 109.5
H23A C23 H23C 109.5
H23B C23 H23C 109.5
O12 C31 C32 128.5(5)
O12 C31 C30 114.6(5)
C32 C31 C30 116.9(6)
C31 C32 C33 120.4(6)
C31 C32 H32 119.8
C33 C32 H32 119.8
F34 C39 F36 107.0(6)
F34 C39 F35 107.3(6)
F36 C39 F35 107.5(6)
F34 C39 C38 110.4(6)
F36 C39 C38 110.8(6)
F35 C39 C38 113.7(6)
F4 C5 F6 104.1(9)
F4 C5 F5 99.7(8)
F6 C5 F5 110.6(10)
F4 C5 C4 118.0(10)
F6 C5 C4 112.6(7)
F5 C5 C4 111.0(8)
O6 C12 C13 128.1(7)
O6 C12 C11 115.4(6)
C13 C12 C11 116.6(7)
O3 C4 C3 125.0(9)
O3 C4 C5 118.1(9)
C3 C4 C5 116.9(9)
C49 C50 C51 119.6(9)
C49 C50 H50 120.2
C51 C50 H50 120.2
C50 C49 C48 120.9(8)
C50 C49 H49 119.6
C48 C49 H49 119.6
C43 C42 C41 120.0(8)
C43 C42 H42 120
C41 C42 H42 120
C49 C48 C47 120.2(7)
C49 C48 H48 119.9
C47 C48 H48 119.9
C26 C27 C28 120.9(6)
C26 C27 H27 119.6
C28 C27 H27 119.6
C22 C24 H24A 109.5
C22 C24 H24B 109.5
H24A C24 H24B 109.5
C22 C24 H24C 109.5
H24A C24 H24C 109.5
H24B C24 H24C 109.5
F14 C11 F13 110.3(10)
F14 C11 F15 104.5(10)
F13 C11 F15 104.0(10)
F14 C11 C12 112.2(9)
F13 C11 C12 114.4(6)
F15 C11 C12 110.7(9)
F8 C6 F7 105.4(8)
F8 C6 F9 108.4(8)
F7 C6 F9 103.1(8)
F8 C6 C7 115.9(8)
F7 C6 C7 112.9(7)
F9 C6 C7 110.2(6)
F12 C10 F11 104.1(10)
F12 C10 F10 109.0(8)
F11 C10 F10 101.6(9)
F12 C10 C9 112.9(7)
F11 C10 C9 111.6(8)
F10 C10 C9 116.3(7)
F20B C25 F19B 113.5(12)
F21A C25 F19A 112.0(12)
F21A C25 F20A 98.1(12)
F19A C25 F20A 101.4(12)
F20B C25 F21B 109.9(11)
F19B C25 F21B 101.5(12)
F21A C25 C26 120.0(11)
F20B C25 C26 112.0(10)
F19B C25 C26 112.8(8)
F19A C25 C26 114.5(8)
F20A C25 C26 107.4(9)
F21B C25 C26 106.3(9)
F18A C15 F17A 119.2(14)
F16B C15 F18B 99.8(13)
F16B C15 F17B 107.4(13)
F18B C15 F17B 107.4(14)
F18A C15 F16A 102.6(12)
F17A C15 F16A 98.2(13)
F18A C15 C14 111.9(11)
F17A C15 C14 112.9(10)
F16B C15 C14 116.2(11)
F18B C15 C14 111.4(10)
F17B C15 C14 113.5(10)
F16A C15 C14 110.2(10)
C4 C3 C2 120.2(8)
C4 C3 H3 119.9
C2 C3 H3 119.9
O5 C9 C8 127.2(7)
O5 C9 C10 115.2(7)
C8 C9 C10 117.6(7)
C7 C8 C9 122.8(7)
C7 C8 H8 118.6
C9 C8 H8 118.6
C16 C18 H18A 109.5
C16 C18 H18B 109.5
H18A C18 H18B 109.5
C16 C18 H18C 109.5
H18A C18 H18C 109.5
H18B C18 H18C 109.5
C30 F25B F26B 46.3(6)
C30 F26B F25B 46.4(7)

loop_
_geom_bond_atom_site_label_1
_geom_bond_atom_site_label_2
_geom_bond_distance
Dy2 O9 2.233(4)
Dy2 O13 2.302(4)
Dy2 O12 2.326(4)
Dy2 O14 2.364(4)
Dy2 O10 2.369(4)
Dy2 O15 2.385(4)
Dy2 O16 2.396(4)
Dy2 O11 2.411(4)
Dy1 O1 2.283(5)
Dy1 O4 2.314(4)
Dy1 O3 2.316(5)
Dy1 O7 2.319(5)
Dy1 O8 2.350(4)
Dy1 O5 2.357(5)
Dy1 O2 2.382(5)
Dy1 O6 2.456(4)
P1 O9 1.498(4)
P1 N2 1.630(6)
P1 C40 1.782(7)
P1 C46 1.793(7)
O4 C7 1.301(8)
F33 C35 1.296(8)
O1 N1 1.305(7)
O12 C31 1.243(7)
F36 C39 1.333(9)
O11 C28 1.264(7)
F13 C11 1.288(10)
O6 C12 1.257(7)
F6 C5 1.291(11)
F28 C34 1.284(8)
F9 C6 1.343(10)
F30 C34 1.307(8)
F32 C35 1.311(8)
O14 C33 1.241(7)
O13 C38 1.271(7)
O5 C9 1.252(8)
O7 C14 1.244(10)
F3 C1 1.299(11)
F1 C1 1.330(13)
F22 C29 1.276(10)
F23 C29 1.257(11)
F5 C5 1.330(11)
O16 H16A 0.8509
O16 H16B 0.8506
O15 C36 1.243(7)
F31 C35 1.307(8)
F34 C39 1.329(9)
O10 C26 1.246(7)
O3 C4 1.236(10)
O2 C2 1.249(10)
O8 H8A 0.8508
O8 H8B 0.8511
N1 C22 1.483(8)
N1 C16 1.493(9)
F35 C39 1.335(8)
F24 C29 1.285(10)
F12 C10 1.268(10)
F29 C34 1.337(9)
N2 C20 1.465(8)
N2 H2 0.86
F10 C10 1.281(10)
F15 C11 1.343(14)
C13 C14 1.367(12)
C13 C12 1.372(10)
C13 H13 0.93
F7 C6 1.297(11)
C20 C21 1.509(9)
C20 C19 1.521(10)
C20 H20 0.98
C40 C45 1.359(10)
C40 C41 1.409(10)
F4 C5 1.288(12)
C30 F26B 1.286(18)
C30 F25B 1.290(14)
C30 F25A 1.298(14)
C30 F27B 1.302(19)
C30 F26A 1.376(16)
C30 F27A 1.426(18)
C30 C31 1.534(8)
F2 C1 1.381(12)
F8 C6 1.273(10)
C47 C46 1.392(9)
C47 C48 1.395(12)
C47 H47 0.93
C22 C23 1.527(12)
C22 C21 1.527(10)
C22 C24 1.530(10)
C21 H21A 0.97
C21 H21B 0.97
C19 C16 1.542(11)
C19 H19A 0.97
C19 H19B 0.97
C29 C28 1.538(10)
C2 C3 1.450(13)
C2 C1 1.480(13)
C28 C27 1.381(10)
C36 C37 1.390(9)
C36 C35 1.539(8)
C37 C38 1.377(9)
C37 H37 0.93
C44 C43 1.331(12)
C44 C45 1.379(11)
C44 H44 0.93
C46 C51 1.399(10)
C34 C33 1.541(9)
C14 C15 1.519(10)
C33 C32 1.393(8)
C38 C39 1.529(9)
C43 C42 1.363(12)
C43 H43 0.93
C41 C42 1.382(12)
C41 H41 0.93
C45 H45 0.93
C16 C18 1.514(16)
C16 C17 1.535(14)
C26 C27 1.374(10)
C26 C25 1.537(10)
C7 C8 1.369(11)
C7 C6 1.502(10)
C17 H17A 0.96
C17 H17B 0.96
C17 H17C 0.96
C51 C50 1.398(10)
C51 H51 0.93
C23 H23A 0.96
C23 H23B 0.96
C23 H23C 0.96
C31 C32 1.385(9)
C32 H32 0.93
C5 C4 1.472(12)
C12 C11 1.528(11)
C4 C3 1.404(14)
C50 C49 1.375(12)
C50 H50 0.93
C49 C48 1.381(14)
C49 H49 0.93
C42 H42 0.93
C48 H48 0.93
C27 H27 0.93
C24 H24A 0.96
C24 H24B 0.96
C24 H24C 0.96
C11 F14 1.233(13)
C10 F11 1.277(12)
C10 C9 1.496(11)
C25 F21A 1.24(2)
C25 F20B 1.27(2)
C25 F19B 1.301(17)
C25 F19A 1.329(17)
C25 F20A 1.40(2)
C25 F21B 1.43(2)
C15 F18A 1.27(2)
C15 F17A 1.272(19)
C15 F16B 1.30(2)
C15 F18B 1.33(2)
C15 F17B 1.37(2)
C15 F16A 1.47(2)
C3 H3 0.93
C9 C8 1.426(11)
C8 H8 0.93
C18 H18A 0.96
C18 H18B 0.96
C18 H18C 0.96
F25B F26B 1.778(19)

loop_
_geom_hbond_atom_site_label_D
_geom_hbond_atom_site_label_H
_geom_hbond_atom_site_label_A
_geom_hbond_distance_DH
_geom_hbond_distance_HA
_geom_hbond_distance_DA
_geom_hbond_angle_DHA
_geom_hbond_site_symmetry_A
C24 H24B O3 0.96 2.55 3.481(10) 163.5 .
O16 H16B F13 0.85 2.47 2.976(6) 119 4_575
O16 H16B O6 0.85 2.02 2.817(5) 155.3 4_575
O8 H8A F36 0.85 2.39 3.141(7) 148 4_576
O8 H8A O13 0.85 2.52 2.989(6) 115.7 4_576
O8 H8B O11 0.85 1.98 2.756(6) 151.1 4_576
C41 H41 F11 0.93 2.59 3.375(15) 142.5 4_585
C23 H23A F30 0.96 2.44 3.369(11) 162 4_586

loop_
_geom_torsion_atom_site_label_1
_geom_torsion_atom_site_label_2
_geom_torsion_atom_site_label_3
_geom_torsion_atom_site_label_4
_geom_torsion
Dy1 O1 N1 C22 -86.5(12)
Dy1 O1 N1 C16 115.3(11)
O9 P1 N2 C20 -58.2(6)
C40 P1 N2 C20 179.5(5)
C46 P1 N2 C20 62.3(6)
P1 N2 C20 C21 -140.0(5)
P1 N2 C20 C19 98.8(7)
O9 P1 C40 C45 -24.2(7)
N2 P1 C40 C45 101.8(7)
C46 P1 C40 C45 -145.1(6)
O9 P1 C40 C41 153.5(6)
N2 P1 C40 C41 -80.5(7)
C46 P1 C40 C41 32.6(8)
O1 N1 C22 C23 -67.1(8)
C16 N1 C22 C23 88.4(9)
O1 N1 C22 C21 171.9(6)
C16 N1 C22 C21 -32.6(10)
O1 N1 C22 C24 52.2(9)
C16 N1 C22 C24 -152.3(8)
N2 C20 C21 C22 176.7(6)
C19 C20 C21 C22 -59.6(8)
N1 C22 C21 C20 44.3(9)
C23 C22 C21 C20 -75.1(9)
C24 C22 C21 C20 162.4(7)
N2 C20 C19 C16 -176.6(6)
C21 C20 C19 C16 60.4(9)
Dy1 O2 C2 C3 9.6(14)
Dy1 O2 C2 C1 -176.4(6)
Dy2 O11 C28 C27 27.0(10)
Dy2 O11 C28 C29 -156.2(5)
F23 C29 C28 O11 -84.8(10)
F22 C29 C28 O11 34.8(10)
F24 C29 C28 O11 154.0(8)
F23 C29 C28 C27 92.3(10)
F22 C29 C28 C27 -148.1(8)
F24 C29 C28 C27 -28.8(11)
Dy2 O15 C36 C37 14.4(9)
Dy2 O15 C36 C35 -165.7(4)
O15 C36 C37 C38 3.1(11)
C35 C36 C37 C38 -176.9(6)
C48 C47 C46 C51 -0.9(10)
C48 C47 C46 P1 177.3(5)
O9 P1 C46 C47 169.7(5)
N2 P1 C46 C47 44.2(6)
C40 P1 C46 C47 -68.1(6)
O9 P1 C46 C51 -12.0(6)
N2 P1 C46 C51 -137.6(5)
C40 P1 C46 C51 110.2(5)
Dy1 O7 C14 C13 9.0(14)
Dy1 O7 C14 C15 -170.7(6)
C12 C13 C14 O7 9.9(14)
C12 C13 C14 C15 -170.4(8)
Dy2 O14 C33 C32 -4.2(11)
Dy2 O14 C33 C34 174.5(4)
F28 C34 C33 O14 42.6(9)
F30 C34 C33 O14 167.5(6)
F29 C34 C33 O14 -76.5(7)
F28 C34 C33 C32 -138.6(7)
F30 C34 C33 C32 -13.7(9)
F29 C34 C33 C32 102.3(7)
O2 C2 C1 F3 -178.0(9)
C3 C2 C1 F3 -3.2(14)
O2 C2 C1 F1 -49.2(12)
C3 C2 C1 F1 125.6(9)
O2 C2 C1 F2 65.0(11)
C3 C2 C1 F2 -120.2(9)
Dy2 O13 C38 C37 -26.1(10)
Dy2 O13 C38 C39 154.1(4)
C36 C37 C38 O13 2.5(11)
C36 C37 C38 C39 -177.8(6)
C45 C44 C43 C42 -3.3(14)
O15 C36 C35 F33 -31.0(8)
C37 C36 C35 F33 149.0(7)
O15 C36 C35 F31 88.2(7)
C37 C36 C35 F31 -91.8(7)
O15 C36 C35 F32 -154.0(6)
C37 C36 C35 F32 26.0(8)
C45 C40 C41 C42 -3.7(13)
P1 C40 C41 C42 178.5(7)
C41 C40 C45 C44 4.6(13)
P1 C40 C45 C44 -177.6(7)
C43 C44 C45 C40 -1.2(15)
O1 N1 C16 C18 68.3(9)
C22 N1 C16 C18 -87.7(9)
O1 N1 C16 C17 -52.9(11)
C22 N1 C16 C17 151.2(9)
O1 N1 C16 C19 -170.1(7)
C22 N1 C16 C19 34.0(12)
C20 C19 C16 N1 -46.3(10)
C20 C19 C16 C18 74.4(10)
C20 C19 C16 C17 -162.5(8)
Dy2 O10 C26 C27 -17.4(11)
Dy2 O10 C26 C25 164.2(5)
Dy1 O4 C7 C8 -23.0(12)
Dy1 O4 C7 C6 155.3(5)
C47 C46 C51 C50 0.2(10)
P1 C46 C51 C50 -178.1(6)
Dy2 O12 C31 C32 4.8(11)
Dy2 O12 C31 C30 -175.7(4)
F26B C30 C31 O12 168.2(9)
F25B C30 C31 O12 -93.5(9)
F25A C30 C31 O12 -51.3(11)
F27B C30 C31 O12 31.6(10)
F26A C30 C31 O12 142.5(9)
F27A C30 C31 O12 54.0(9)
F26B C30 C31 C32 -12.2(12)
F25B C30 C31 C32 86.1(10)
F25A C30 C31 C32 128.2(10)
F27B C30 C31 C32 -148.8(8)
F26A C30 C31 C32 -37.9(11)
F27A C30 C31 C32 -126.4(8)
O12 C31 C32 C33 1.0(12)
C30 C31 C32 C33 -178.5(7)
O14 C33 C32 C31 -1.3(11)
C34 C33 C32 C31 -179.9(6)
O13 C38 C39 F34 -66.6(7)
C37 C38 C39 F34 113.6(7)
O13 C38 C39 F36 51.7(8)
C37 C38 C39 F36 -128.1(7)
O13 C38 C39 F35 172.8(6)
C37 C38 C39 F35 -6.9(10)
Dy1 O6 C12 C13 -30.1(11)
Dy1 O6 C12 C11 149.2(6)
C14 C13 C12 O6 2.8(13)
C14 C13 C12 C11 -176.5(8)
Dy1 O3 C4 C3 -7.8(15)
Dy1 O3 C4 C5 173.4(6)
F4 C5 C4 O3 177.6(8)
F6 C5 C4 O3 56.2(12)
F5 C5 C4 O3 -68.3(12)
F4 C5 C4 C3 -1.3(13)
F6 C5 C4 C3 -122.7(11)
F5 C5 C4 C3 112.8(11)
C46 C51 C50 C49 -0.3(12)
C51 C50 C49 C48 1.2(13)
C44 C43 C42 C41 4.0(14)
C40 C41 C42 C43 -0.5(15)
C50 C49 C48 C47 -2.0(13)
C46 C47 C48 C49 1.8(11)
O10 C26 C27 C28 -6.2(12)
C25 C26 C27 C28 172.2(7)
O11 C28 C27 C26 0.6(12)
C29 C28 C27 C26 -176.1(7)
O6 C12 C11 F14 -88.0(11)
C13 C12 C11 F14 91.4(12)
O6 C12 C11 F13 38.6(12)
C13 C12 C11 F13 -142.0(9)
O6 C12 C11 F15 155.7(9)
C13 C12 C11 F15 -24.9(13)
O4 C7 C6 F8 171.5(9)
C8 C7 C6 F8 -10.1(13)
O4 C7 C6 F7 -66.8(10)
C8 C7 C6 F7 111.6(10)
O4 C7 C6 F9 47.8(10)
C8 C7 C6 F9 -133.7(8)
O10 C26 C25 F21A 129.3(12)
C27 C26 C25 F21A -49.3(15)
O10 C26 C25 F20B -86.9(11)
C27 C26 C25 F20B 94.5(11)
O10 C26 C25 F19B 42.6(13)
C27 C26 C25 F19B -136.0(11)
O10 C26 C25 F19A -8.4(14)
C27 C26 C25 F19A 173.0(11)
O10 C26 C25 F20A -120.1(10)
C27 C26 C25 F20A 61.3(12)
O10 C26 C25 F21B 153.0(10)
C27 C26 C25 F21B -25.6(13)
O7 C14 C15 F18A -53.7(14)
C13 C14 C15 F18A 126.5(13)
O7 C14 C15 F17A 84.1(16)
C13 C14 C15 F17A -95.6(16)
O7 C14 C15 F16B 155.8(12)
C13 C14 C15 F16B -23.9(16)
O7 C14 C15 F18B -90.8(15)
C13 C14 C15 F18B 89.5(16)
O7 C14 C15 F17B 30.6(15)
C13 C14 C15 F17B -149.2(12)
O7 C14 C15 F16A -167.1(10)
C13 C14 C15 F16A 13.1(14)
O3 C4 C3 C2 2.3(15)
C5 C4 C3 C2 -178.8(8)
O2 C2 C3 C4 -3.8(15)
C1 C2 C3 C4 -177.9(9)
Dy1 O5 C9 C8 14.0(13)
Dy1 O5 C9 C10 -166.9(5)
F12 C10 C9 O5 -39.9(12)
F11 C10 C9 O5 77.0(12)
F10 C10 C9 O5 -167.0(9)
F12 C10 C9 C8 139.3(10)
F11 C10 C9 C8 -103.9(11)
F10 C10 C9 C8 12.1(13)
O4 C7 C8 C9 2.2(14)
C6 C7 C8 C9 -176.0(8)
O5 C9 C8 C7 2.5(14)
C10 C9 C8 C7 -176.5(8)
F27B C30 F25B F26B 115.3(11)
C31 C30 F25B F26B -117.8(10)
F27B C30 F26B F25B -110.9(10)
C31 C30 F26B F25B 113.0(10)
